data_7216352
loop_
_publ_author_name
'Lin, Jian-Di'
'Cl\'erac, Rodolphe'
'Rouzi\`eres, Mathieu'
'Venkatesan, Munuswamy'
'Chimamkpam, Theresa O.'
'Schmitt, Wolfgang'

_publ_section_title
;
 Exploring the coordination chemistry of bifunctional organoarsonate
 ligands: syntheses and characterisation of coordination polymers that
 contain 4-(1,2,4-triazol-4-yl)phenylarsonic acid
;
_journal_issue 34
_journal_name_full CrystEngComm
_journal_page_first 7894
_journal_paper_doi 10.1039/C4CE00553H
_journal_volume 16
_journal_year 2014
_chemical_formula_moiety '0.25(C32 H44 As4 Cl4 Cu4 N12 O12), 2(O)'
_chemical_formula_sum 'C8 H11 As Cl Cu N3 O5'
_chemical_formula_weight 403.11
_chemical_name_systematic
;
 ? 
;
_space_group_crystal_system monoclinic
_space_group_IT_number 12
_space_group_name_Hall '-C 2y'
_space_group_name_H-M_alt 'C 1 2/m 1'
_symmetry_space_group_name_Hall '-C 2y'
_symmetry_space_group_name_H-M 'C 1 2/m 1'
_atom_sites_solution_hydrogens geom
_atom_sites_solution_primary direct
_atom_sites_solution_secondary difmap
_audit_creation_date 2014-05-08
_audit_creation_method
;
Olex2 1.2
(compiled 2014.03.20 svn.r2914 for OlexSys, GUI svn.r4816)
;
_cell_angle_alpha 90.00
_cell_angle_beta 102.15(3)
_cell_angle_gamma 90.00
_cell_formula_units_Z 4
_cell_length_a 20.454(4)
_cell_length_b 7.7512(16)
_cell_length_c 8.4433(17)
_cell_measurement_temperature 150(2)
_cell_volume 1308.6(5)
_computing_molecular_graphics 'Olex2 (Dolomanov et al., 2009)'
_computing_publication_material 'Olex2 (Dolomanov et al., 2009)'
_computing_structure_refinement 'ShelXL (Sheldrick, 2008)'
_computing_structure_solution 'ShelXS (Sheldrick, 2008)'
_diffrn_ambient_temperature 150.15
_diffrn_measured_fraction_theta_full 0.954
_diffrn_measured_fraction_theta_max 0.954
_diffrn_measurement_device_type 'Bruker P4'
_diffrn_measurement_method '\w scans'
_diffrn_radiation_monochromator graphite
_diffrn_radiation_type MoK\a
_diffrn_radiation_wavelength 0.71073
_diffrn_reflns_av_R_equivalents 0.0393
_diffrn_reflns_av_unetI/netI 0.2310
_diffrn_reflns_limit_h_max 17
_diffrn_reflns_limit_h_min -29
_diffrn_reflns_limit_k_max 7
_diffrn_reflns_limit_k_min -10
_diffrn_reflns_limit_l_max 12
_diffrn_reflns_limit_l_min -11
_diffrn_reflns_number 7137
_diffrn_reflns_theta_full 25.50
_diffrn_reflns_theta_max 25.50
_diffrn_reflns_theta_min 2.85
_diffrn_source 'fine-focus sealed tube'
_exptl_absorpt_coefficient_mu 4.400
_exptl_absorpt_correction_T_max 0.6674
_exptl_absorpt_correction_T_min 0.4059
_exptl_absorpt_correction_type multi-scan
_exptl_crystal_colour 'pale blue'
_exptl_crystal_density_diffrn 2.026
_exptl_crystal_density_method 'not measured'
_exptl_crystal_description needle
_exptl_crystal_F_000 780
_exptl_crystal_size_max 0.25
_exptl_crystal_size_mid 0.2
_exptl_crystal_size_min 0.1
_refine_diff_density_max 1.095
_refine_diff_density_min -1.186
_refine_diff_density_rms 0.198
_refine_ls_extinction_method none
_refine_ls_goodness_of_fit_ref 0.999
_refine_ls_hydrogen_treatment constr
_refine_ls_matrix_type full
_refine_ls_number_parameters 100
_refine_ls_number_reflns 1254
_refine_ls_number_restraints 0
_refine_ls_restrained_S_all 0.999
_refine_ls_R_factor_all 0.0601
_refine_ls_R_factor_gt 0.0500
_refine_ls_shift/su_max 0.000
_refine_ls_shift/su_mean 0.000
_refine_ls_structure_factor_coef Fsqd
_refine_ls_weighting_details 'calc w=1/[\s^2^(Fo^2^)+(0.0770P)^2^+0.0000P] where P=(Fo^2^+2Fc^2^)/3'
_refine_ls_weighting_scheme calc
_refine_ls_wR_factor_gt 0.1663
_refine_ls_wR_factor_ref 0.1736
_reflns_number_gt 888
_reflns_number_total 1254
_reflns_threshold_expression >2sigma(I)
_cod_data_source_file c4ce00553h2.cif
_cod_data_source_block 1
_cod_depositor_comments
;
The following automatic conversions were performed:

'_exptl_absorpt_correction_type' value 'Multi-scan' changed to
'multi-scan' according to
/usr/data/users/saulius/crontab/automatic-downloads/rss-feeds/RSC/lib/dictionaries/cif_core.dic
dictionary named 'cif_core.dic' version 2.4.2 from 2011-04-26.

Automatic conversion script
Id: cif_fix_values 2281 2013-09-26 08:29:07Z andrius 

 Adding full bibliography for 7216351--7216356.cif.
;
_cod_original_cell_volume 1308.7(5)
_cod_database_code 7216352
_olex2_refinement_description
;
1. Fixed Uiso
 At 1.2 times of:
  All C(H) groups
 At 1.5 times of:
  All O(H) groups
2.a Aromatic/amide H refined with riding coordinates:
 C5(H5), C3(H3), C2(H2A)
2.b Tetrahedral OH refined with riding coordinates:
 O2(H2)
;

loop_
_space_group_symop_id
_space_group_symop_operation_xyz
1 'x, y, z'
2 '-x, y, -z'
3 'x+1/2, y+1/2, z'
4 '-x+1/2, y+1/2, -z'
5 '-x, -y, -z'
6 'x, -y, z'
7 '-x+1/2, -y+1/2, -z'
8 'x+1/2, -y+1/2, z'

loop_
_atom_site_label
_atom_site_type_symbol
_atom_site_fract_x
_atom_site_fract_y
_atom_site_fract_z
_atom_site_U_iso_or_equiv
_atom_site_adp_type
_atom_site_occupancy
_atom_site_calc_flag
_atom_site_site_symmetry_order
_atom_site_refinement_flags_posn
_atom_site_refinement_flags_adp
_atom_site_refinement_flags_occupancy
As1 As 0.68207(5) 0.0000 0.19435(13) 0.0109(4) Uani 1 d 2 S T P
Cu1 Cu 0.7500 0.2500 0.5000 0.0131(4) Uani 1 d 2 S T P
Cl1 Cl 0.84259(13) 0.0000 0.5495(3) 0.0147(6) Uani 1 d 2 S T P
O1 O 0.7205(2) 0.1816(7) 0.2687(6) 0.0157(12) Uani 1 d 1 . . .
O2 O 0.6770(4) 0.0000 -0.0081(9) 0.021(2) Uani 1 d 2 S T P
H2 H 0.7157 0.0000 -0.0271 0.032 Uiso 1 calc 2 RS T P
N1 N 0.3158(3) 0.0860(9) 0.4228(8) 0.0159(15) Uani 1 d 1 . . .
N2 N 0.4031(4) 0.0000 0.3402(11) 0.012(2) Uani 1 d 2 S T P
C5 C 0.3677(4) 0.1354(11) 0.3731(11) 0.025(2) Uani 1 d 1 . . .
H5 H 0.3795 0.2525 0.3613 0.030 Uiso 1 calc 1 R . .
C4 C 0.4661(5) 0.0000 0.2839(13) 0.012(2) Uani 1 d 2 S T P
C3 C 0.4950(4) -0.1527(11) 0.2617(12) 0.030(2) Uani 1 d 1 . . .
H3 H 0.4722 -0.2583 0.2680 0.036 Uiso 1 calc 1 R . .
C2 C 0.5587(4) -0.1516(12) 0.2296(13) 0.032(2) Uani 1 d 1 . . .
H2A H 0.5806 -0.2577 0.2190 0.038 Uiso 1 calc 1 R . .
C1 C 0.5903(5) 0.0000 0.2131(13) 0.013(2) Uani 1 d 2 S T P
O3W O 0.3850(5) 0.5000 0.2068(10) 0.032(2) Uani 1 d 2 S T P
O4W O 0.7940(4) 0.0000 -0.0986(9) 0.0205(19) Uani 1 d 2 S T P

loop_
_atom_site_aniso_label
_atom_site_aniso_U_11
_atom_site_aniso_U_22
_atom_site_aniso_U_33
_atom_site_aniso_U_23
_atom_site_aniso_U_13
_atom_site_aniso_U_12
As1 0.0092(6) 0.0161(8) 0.0077(6) 0.000 0.0028(4) 0.000
Cu1 0.0147(8) 0.0100(9) 0.0169(8) -0.0003(6) 0.0085(6) -0.0020(5)
Cl1 0.0170(14) 0.0116(16) 0.0162(14) 0.000 0.0053(11) 0.000
O1 0.013(3) 0.021(3) 0.014(3) 0.006(3) 0.003(2) -0.003(3)
O2 0.017(4) 0.040(6) 0.007(4) 0.000 0.003(3) 0.000
N1 0.017(3) 0.017(3) 0.017(3) -0.002(3) 0.009(3) -0.001(3)
N2 0.011(5) 0.014(5) 0.011(5) 0.000 0.000(4) 0.000
C5 0.028(5) 0.013(5) 0.041(6) -0.010(4) 0.022(4) -0.007(4)
C4 0.006(5) 0.019(6) 0.010(5) 0.000 0.002(4) 0.000
C3 0.024(5) 0.015(5) 0.056(7) -0.014(5) 0.024(5) -0.008(4)
C2 0.018(5) 0.026(6) 0.054(7) -0.014(5) 0.016(5) -0.004(4)
C1 0.005(5) 0.020(7) 0.010(5) 0.000 -0.004(4) 0.000
O3W 0.049(6) 0.025(5) 0.019(5) 0.000 0.002(4) 0.000
O4W 0.014(4) 0.040(6) 0.009(4) 0.000 0.005(3) 0.000

loop_
_atom_type_symbol
_atom_type_description
_atom_type_scat_dispersion_real
_atom_type_scat_dispersion_imag
_atom_type_scat_source
C C 0.0033 0.0016 'International Tables Vol C Tables 4.2.6.8 and 6.1.1.4'
H H 0.0000 0.0000 'International Tables Vol C Tables 4.2.6.8 and 6.1.1.4'
As As 0.0499 2.0058 'International Tables Vol C Tables 4.2.6.8 and 6.1.1.4'
Cl Cl 0.1484 0.1585 'International Tables Vol C Tables 4.2.6.8 and 6.1.1.4'
Cu Cu 0.3201 1.2651 'International Tables Vol C Tables 4.2.6.8 and 6.1.1.4'
N N 0.0061 0.0033 'International Tables Vol C Tables 4.2.6.8 and 6.1.1.4'
O O 0.0106 0.0060 'International Tables Vol C Tables 4.2.6.8 and 6.1.1.4'

loop_
_geom_angle_atom_site_label_1
_geom_angle_atom_site_label_2
_geom_angle_atom_site_label_3
_geom_angle
_geom_angle_site_symmetry_1
_geom_angle_site_symmetry_3
O1 As1 O1 115.0(4) . 6
O1 As1 O2 107.7(2) 6 .
O1 As1 O2 107.7(2) . .
O1 As1 C1 111.1(2) 6 .
O1 As1 C1 111.1(2) . .
O2 As1 C1 103.3(4) . .
Cl1 Cu1 Cl1 180.0 . 7_656
O1 Cu1 Cl1 88.91(17) . 7_656
O1 Cu1 Cl1 88.91(17) 7_656 .
O1 Cu1 Cl1 91.09(17) . .
O1 Cu1 Cl1 91.09(17) 7_656 7_656
O1 Cu1 O1 180.0(3) 7_656 .
O1 Cu1 N1 93.6(2) . 2_656
O1 Cu1 N1 86.4(2) . 8
O1 Cu1 N1 86.4(2) 7_656 2_656
O1 Cu1 N1 93.6(2) 7_656 8
N1 Cu1 Cl1 90.49(19) 8 .
N1 Cu1 Cl1 89.51(19) 2_656 .
N1 Cu1 Cl1 89.51(19) 8 7_656
N1 Cu1 Cl1 90.49(19) 2_656 7_656
N1 Cu1 N1 180.0 2_656 8
Cu1 Cl1 Cu1 92.61(8) . 4_646
As1 O1 Cu1 128.0(3) . .
N1 N1 Cu1 128.23(18) 6 2_656
C5 N1 Cu1 124.2(6) . 2_656
C5 N1 N1 107.4(5) . 6
C5 N2 C5 103.4(10) 6 .
C5 N2 C4 128.3(5) 6 .
C5 N2 C4 128.3(5) . .
N1 C5 N2 110.9(8) . .
C3 C4 N2 119.0(5) 6 .
C3 C4 N2 119.0(5) . .
C3 C4 C3 121.9(10) 6 .
C4 C3 C2 118.6(9) . .
C1 C2 C3 120.7(9) . .
C2 C1 As1 120.1(5) . .
C2 C1 As1 120.1(5) 6 .
C2 C1 C2 119.3(11) . 6

loop_
_geom_bond_atom_site_label_1
_geom_bond_atom_site_label_2
_geom_bond_distance
_geom_bond_site_symmetry_2
As1 O1 1.669(6) .
As1 O1 1.669(6) 6
As1 O2 1.691(7) .
As1 C1 1.917(10) .
Cu1 Cl1 2.6801(18) 7_656
Cu1 Cl1 2.6801(18) .
Cu1 O1 1.991(5) .
Cu1 O1 1.991(5) 7_656
Cu1 N1 2.055(6) 2_656
Cu1 N1 2.055(6) 8
Cl1 Cu1 2.6801(18) 4_646
N1 Cu1 2.055(6) 2_656
N1 N1 1.332(14) 6
N1 C5 1.281(10) .
N2 C5 1.337(10) 6
N2 C5 1.337(10) .
N2 C4 1.464(13) .
C4 C3 1.354(10) 6
C4 C3 1.354(10) .
C3 C2 1.385(11) .
C2 C1 1.362(10) .
C1 C2 1.362(10) 6

loop_
_geom_hbond_atom_site_label_D
_geom_hbond_atom_site_label_H
_geom_hbond_atom_site_label_A
_geom_hbond_distance_DH
_geom_hbond_distance_HA
_geom_hbond_distance_DA
_geom_hbond_angle_DHA
O2 H2 O4W 0.84 1.83 2.661(11) 171.9

loop_
_geom_torsion_atom_site_label_1
_geom_torsion_atom_site_label_2
_geom_torsion_atom_site_label_3
_geom_torsion_atom_site_label_4
_geom_torsion
_geom_torsion_site_symmetry_1
_geom_torsion_site_symmetry_4
Cu1 N1 C5 N2 176.2(6) 2_656 .
Cl1 Cu1 Cl1 Cu1 34(4) 7_656 4_646
Cl1 Cu1 O1 As1 67.5(3) . .
Cl1 Cu1 O1 As1 -112.5(3) 7_656 .
O1 As1 O1 Cu1 -53.4(5) 6 .
O1 As1 C1 C2 21.3(10) . 6
O1 As1 C1 C2 150.8(8) 6 6
O1 As1 C1 C2 -21.3(10) 6 .
O1 As1 C1 C2 -150.8(8) . .
O1 Cu1 Cl1 Cu1 -66.10(16) . 4_646
O1 Cu1 Cl1 Cu1 113.90(16) 7_656 4_646
O1 Cu1 O1 As1 -54(6) 7_656 .
O2 As1 O1 Cu1 -173.5(3) . .
O2 As1 C1 C2 -94.0(9) . 6
O2 As1 C1 C2 94.0(9) . .
N1 Cu1 Cl1 Cu1 27.50(19) 2_656 4_646
N1 Cu1 Cl1 Cu1 -152.50(19) 8 4_646
N1 Cu1 O1 As1 -22.1(4) 2_656 .
N1 Cu1 O1 As1 157.9(4) 8 .
N1 N1 C5 N2 -0.3(9) 6 .
N2 C4 C3 C2 -171.4(9) . .
C5 N2 C5 N1 0.5(14) 6 .
C5 N2 C4 C3 0.8(17) . 6
C5 N2 C4 C3 178.2(10) . .
C5 N2 C4 C3 -178.2(10) 6 6
C5 N2 C4 C3 -0.8(17) 6 .
C4 N2 C5 N1 -178.8(9) . .
C4 C3 C2 C1 -3.1(17) . .
C3 C4 C3 C2 6(2) 6 .
C3 C2 C1 As1 172.6(8) . .
C3 C2 C1 C2 0(2) . 6
C1 As1 O1 Cu1 74.0(5) . .

loop_
_smtbx_masks_void_nr
_smtbx_masks_void_average_x
_smtbx_masks_void_average_y
_smtbx_masks_void_average_z
_smtbx_masks_void_volume
_smtbx_masks_void_count_electrons
1 0.000 0.000 -0.685 51.1 38.1
2 0.500 0.500 0.201 51.1 38.1
